data_7019961
loop_
_publ_author_name
'Piskunov, Alexandr V.'
'Trofimova, Olesya Yu'
'Fukin, Georgy K.'
'Ketkov, Sergei Yu'
'Smolyaninov, Ivan V.'
'Cherkasov, Vladimir K.'

_publ_section_title
;
 Tin(iv) and lead(iv) complexes with a tetradentate redox-active ligand.
;
_journal_issue 36
_journal_name_full 'Dalton transactions (Cambridge, England : 2003)'
_journal_page_first 10970
_journal_page_last 10979
_journal_paper_doi 10.1039/c2dt30656e
_journal_volume 41
_journal_year 2012
_chemical_formula_sum 'C38 H60 N2 O2 Sn'
_chemical_formula_weight 695.57
_chemical_name_systematic
;
?
;
_space_group_IT_number 14
_symmetry_cell_setting monoclinic
_symmetry_space_group_name_Hall '-P 2ybc'
_symmetry_space_group_name_H-M 'P 1 21/c 1'
_atom_sites_solution_hydrogens geom
_atom_sites_solution_primary patt
_atom_sites_solution_secondary difmap
_audit_creation_method SHELXL-97
_cell_angle_alpha 90.00
_cell_angle_beta 103.8960(10)
_cell_angle_gamma 90.00
_cell_formula_units_Z 8
_cell_length_a 16.2139(5)
_cell_length_b 25.7750(8)
_cell_length_c 18.4703(5)
_cell_measurement_reflns_used 950
_cell_measurement_temperature 100(2)
_cell_measurement_theta_max 30
_cell_measurement_theta_min 2
_cell_volume 7493.1(4)
_computing_cell_refinement 'Bruker SMART'
_computing_data_collection 'Bruker SMART'
_computing_data_reduction 'Bruker SHELXTL'
_computing_molecular_graphics 'Bruker SHELXTL'
_computing_publication_material 'Bruker SHELXTL'
_computing_structure_refinement 'SHELXL-97 (Sheldrick, 1997)'
_computing_structure_solution 'SHELXS-97 (Sheldrick, 1990)'
_diffrn_ambient_temperature 100(2)
_diffrn_measured_fraction_theta_full 0.999
_diffrn_measured_fraction_theta_max 0.999
_diffrn_measurement_device_type 'CCD area detector'
_diffrn_measurement_method 'phi and omega scans'
_diffrn_radiation_monochromator graphite
_diffrn_radiation_source 'fine-focus sealed tube'
_diffrn_radiation_type MoK\a
_diffrn_radiation_wavelength 0.71073
_diffrn_reflns_av_R_equivalents 0.0195
_diffrn_reflns_av_sigmaI/netI 0.0217
_diffrn_reflns_limit_h_max 20
_diffrn_reflns_limit_h_min -16
_diffrn_reflns_limit_k_max 28
_diffrn_reflns_limit_k_min -32
_diffrn_reflns_limit_l_max 22
_diffrn_reflns_limit_l_min -23
_diffrn_reflns_number 48606
_diffrn_reflns_theta_full 27.00
_diffrn_reflns_theta_max 27.00
_diffrn_reflns_theta_min 1.58
_exptl_absorpt_coefficient_mu 0.714
_exptl_absorpt_correction_T_max 0.7584
_exptl_absorpt_correction_T_min 0.6539
_exptl_absorpt_correction_type multi-scan
_exptl_absorpt_process_details 'SADABS (Sheldrick, 1998)'
_exptl_crystal_colour green
_exptl_crystal_density_diffrn 1.233
_exptl_crystal_density_method 'not measured'
_exptl_crystal_description prism
_exptl_crystal_F_000 2944
_exptl_crystal_size_max 0.65
_exptl_crystal_size_mid 0.60
_exptl_crystal_size_min 0.41
_refine_diff_density_max 1.345
_refine_diff_density_min -0.703
_refine_diff_density_rms 0.073
_refine_ls_extinction_method none
_refine_ls_goodness_of_fit_ref 1.064
_refine_ls_hydrogen_treatment constr
_refine_ls_matrix_type full
_refine_ls_number_parameters 811
_refine_ls_number_reflns 16333
_refine_ls_number_restraints 0
_refine_ls_restrained_S_all 1.064
_refine_ls_R_factor_all 0.0362
_refine_ls_R_factor_gt 0.0284
_refine_ls_shift/su_max 0.002
_refine_ls_shift/su_mean 0.000
_refine_ls_structure_factor_coef Fsqd
_refine_ls_weighting_details 'calc w=1/[\s^2^(Fo^2^)+(0.0384P)^2^+3.3118P] where P=(Fo^2^+2Fc^2^)/3'
_refine_ls_weighting_scheme calc
_refine_ls_wR_factor_gt 0.0680
_refine_ls_wR_factor_ref 0.0711
_reflns_number_gt 14129
_reflns_number_total 16333
_reflns_threshold_expression >2sigma(I)
_cod_data_source_file c2dt30656e.txt
_cod_data_source_block snoonn1m
_cod_depositor_comments
;
The following automatic conversions were performed:

'_symmetry_cell_setting' value 'Monoclinic' changed to 'monoclinic'
according to /home/saulius/struct/CIF-dictionaries/cif_core.dic
dictionary named 'cif_core.dic' version 2.4.1 from 2010-06-29.

Automatic conversion script
Id: cif_fix_values 1891 2012-01-12 08:04:46Z andrius 
;
_cod_original_sg_symbol_H-M P2(1)/c
_cod_database_code 7019961

loop_
_symmetry_equiv_pos_as_xyz
'x, y, z'
'-x, y+1/2, -z+1/2'
'-x, -y, -z'
'x, -y-1/2, z-1/2'

loop_
_atom_site_label
_atom_site_type_symbol
_atom_site_fract_x
_atom_site_fract_y
_atom_site_fract_z
_atom_site_U_iso_or_equiv
_atom_site_adp_type
_atom_site_occupancy
_atom_site_symmetry_multiplicity
_atom_site_calc_flag
_atom_site_refinement_flags
Sn1A Sn 0.093476(7) 0.380741(4) 0.254574(6) 0.01478(4) Uani 1 1 d .
O1A O -0.01528(7) 0.43276(5) 0.20055(7) 0.0187(3) Uani 1 1 d .
O2A O 0.23676(8) 0.37211(5) 0.28796(7) 0.0183(3) Uani 1 1 d .
N1A N -0.02941(9) 0.33764(6) 0.25087(8) 0.0170(3) Uani 1 1 d .
N2A N 0.12530(9) 0.30364(6) 0.31322(8) 0.0167(3) Uani 1 1 d .
C1A C -0.09146(11) 0.41311(7) 0.18794(10) 0.0180(4) Uani 1 1 d .
C2A C -0.10367(11) 0.36218(7) 0.21472(10) 0.0167(3) Uani 1 1 d .
C3A C -0.18510(11) 0.33999(7) 0.20367(10) 0.0184(3) Uani 1 1 d .
H3AA H -0.1910 0.3061 0.2221 0.022 Uiso 1 1 calc R
C4A C -0.25592(11) 0.36645(7) 0.16672(9) 0.0172(3) Uani 1 1 d .
C5A C -0.24343(11) 0.41645(7) 0.13886(10) 0.0192(4) Uani 1 1 d .
H5AA H -0.2922 0.4346 0.1118 0.023 Uiso 1 1 calc R
C6A C -0.16532(11) 0.44069(7) 0.14825(10) 0.0177(3) Uani 1 1 d .
C7A C -0.34452(11) 0.34202(7) 0.15248(10) 0.0186(4) Uani 1 1 d .
C8A C -0.35466(12) 0.30418(8) 0.08653(11) 0.0258(4) Uani 1 1 d .
H8AA H -0.3449 0.3227 0.0430 0.039 Uiso 1 1 calc R
H8AB H -0.4123 0.2897 0.0746 0.039 Uiso 1 1 calc R
H8AC H -0.3132 0.2760 0.1000 0.039 Uiso 1 1 calc R
C9A C -0.41501(11) 0.38285(7) 0.13405(11) 0.0221(4) Uani 1 1 d .
H9AA H -0.4056 0.4090 0.1737 0.033 Uiso 1 1 calc R
H9AB H -0.4702 0.3661 0.1302 0.033 Uiso 1 1 calc R
H9AC H -0.4144 0.3995 0.0865 0.033 Uiso 1 1 calc R
C10A C -0.35561(12) 0.31140(8) 0.22102(11) 0.0251(4) Uani 1 1 d .
H10A H -0.3478 0.3348 0.2640 0.038 Uiso 1 1 calc R
H10B H -0.3133 0.2836 0.2321 0.038 Uiso 1 1 calc R
H10C H -0.4128 0.2964 0.2106 0.038 Uiso 1 1 calc R
C11A C -0.15654(11) 0.49587(7) 0.11935(10) 0.0216(4) Uani 1 1 d .
C12A C -0.09378(13) 0.49726(8) 0.06901(11) 0.0282(4) Uani 1 1 d .
H12A H -0.0373 0.4869 0.0979 0.042 Uiso 1 1 calc R
H12B H -0.0912 0.5325 0.0498 0.042 Uiso 1 1 calc R
H12C H -0.1128 0.4733 0.0272 0.042 Uiso 1 1 calc R
C13A C -0.12595(13) 0.53213(8) 0.18624(12) 0.0290(4) Uani 1 1 d .
H13A H -0.0709 0.5200 0.2161 0.044 Uiso 1 1 calc R
H13B H -0.1675 0.5321 0.2170 0.044 Uiso 1 1 calc R
H13C H -0.1199 0.5674 0.1684 0.044 Uiso 1 1 calc R
C14A C -0.24171(13) 0.51668(8) 0.07313(13) 0.0347(5) Uani 1 1 d .
H14A H -0.2643 0.4929 0.0317 0.052 Uiso 1 1 calc R
H14B H -0.2331 0.5510 0.0533 0.052 Uiso 1 1 calc R
H14C H -0.2821 0.5194 0.1049 0.052 Uiso 1 1 calc R
C15A C -0.02247(11) 0.29206(7) 0.28150(10) 0.0190(4) Uani 1 1 d .
H15A H -0.0712 0.2714 0.2807 0.023 Uiso 1 1 calc R
C16A C 0.06092(11) 0.27402(7) 0.31640(10) 0.0188(4) Uani 1 1 d .
H16A H 0.0693 0.2415 0.3412 0.023 Uiso 1 1 calc R
C17A C 0.26649(11) 0.33264(7) 0.32926(9) 0.0156(3) Uani 1 1 d .
C18A C 0.21026(11) 0.29395(7) 0.34492(10) 0.0170(3) Uani 1 1 d .
C19A C 0.23959(11) 0.25156(7) 0.39191(10) 0.0181(3) Uani 1 1 d .
H19A H 0.2003 0.2263 0.4006 0.022 Uiso 1 1 calc R
C20A C 0.32426(11) 0.24623(7) 0.42537(10) 0.0170(3) Uani 1 1 d .
C21A C 0.38080(11) 0.28421(7) 0.40871(9) 0.0170(3) Uani 1 1 d .
H21A H 0.4396 0.2806 0.4316 0.020 Uiso 1 1 calc R
C22A C 0.35614(11) 0.32595(7) 0.36164(9) 0.0158(3) Uani 1 1 d .
C23A C 0.35790(11) 0.20293(7) 0.48163(10) 0.0198(4) Uani 1 1 d .
C24A C 0.28924(13) 0.16322(8) 0.48550(13) 0.0340(5) Uani 1 1 d .
H24A H 0.2672 0.1479 0.4361 0.051 Uiso 1 1 calc R
H24B H 0.2429 0.1804 0.5018 0.051 Uiso 1 1 calc R
H24C H 0.3136 0.1359 0.5211 0.051 Uiso 1 1 calc R
C25A C 0.39032(14) 0.22742(8) 0.55931(10) 0.0281(4) Uani 1 1 d .
H25A H 0.4117 0.2001 0.5959 0.042 Uiso 1 1 calc R
H25B H 0.3437 0.2458 0.5734 0.042 Uiso 1 1 calc R
H25C H 0.4362 0.2519 0.5581 0.042 Uiso 1 1 calc R
C26A C 0.43025(13) 0.17370(8) 0.45935(11) 0.0259(4) Uani 1 1 d .
H26A H 0.4089 0.1576 0.4103 0.039 Uiso 1 1 calc R
H26B H 0.4521 0.1467 0.4964 0.039 Uiso 1 1 calc R
H26C H 0.4760 0.1980 0.4571 0.039 Uiso 1 1 calc R
C27A C 0.41933(11) 0.36467(7) 0.34183(10) 0.0174(3) Uani 1 1 d .
C28A C 0.40110(12) 0.42062(7) 0.36335(11) 0.0212(4) Uani 1 1 d .
H28A H 0.4026 0.4220 0.4167 0.032 Uiso 1 1 calc R
H28B H 0.3448 0.4313 0.3344 0.032 Uiso 1 1 calc R
H28C H 0.4443 0.4440 0.3527 0.032 Uiso 1 1 calc R
C29A C 0.41276(12) 0.36157(8) 0.25737(10) 0.0221(4) Uani 1 1 d .
H29A H 0.4246 0.3260 0.2440 0.033 Uiso 1 1 calc R
H29B H 0.4542 0.3852 0.2443 0.033 Uiso 1 1 calc R
H29C H 0.3553 0.3715 0.2301 0.033 Uiso 1 1 calc R
C30A C 0.51150(11) 0.35267(7) 0.38189(10) 0.0203(4) Uani 1 1 d .
H30A H 0.5269 0.3181 0.3672 0.030 Uiso 1 1 calc R
H30B H 0.5174 0.3535 0.4359 0.030 Uiso 1 1 calc R
H30C H 0.5492 0.3787 0.3682 0.030 Uiso 1 1 calc R
C31A C 0.10950(12) 0.36364(7) 0.14210(10) 0.0210(4) Uani 1 1 d .
C32A C 0.02361(14) 0.35604(11) 0.08690(12) 0.0381(5) Uani 1 1 d .
H32A H 0.0326 0.3461 0.0382 0.057 Uiso 1 1 calc R
H32B H -0.0087 0.3885 0.0821 0.057 Uiso 1 1 calc R
H32C H -0.0081 0.3286 0.1051 0.057 Uiso 1 1 calc R
C33A C 0.15657(14) 0.40902(8) 0.11750(11) 0.0286(4) Uani 1 1 d .
H33A H 0.1646 0.4022 0.0675 0.043 Uiso 1 1 calc R
H33B H 0.2121 0.4132 0.1526 0.043 Uiso 1 1 calc R
H33C H 0.1233 0.4408 0.1167 0.043 Uiso 1 1 calc R
C34A C 0.16130(15) 0.31387(8) 0.14524(11) 0.0312(5) Uani 1 1 d .
H34A H 0.1678 0.3054 0.0952 0.047 Uiso 1 1 calc R
H34B H 0.1319 0.2854 0.1637 0.047 Uiso 1 1 calc R
H34C H 0.2175 0.3188 0.1789 0.047 Uiso 1 1 calc R
C35A C 0.10612(11) 0.43076(7) 0.35316(10) 0.0181(4) Uani 1 1 d .
C36A C 0.17291(12) 0.41011(8) 0.41981(10) 0.0227(4) Uani 1 1 d .
H36A H 0.1719 0.4308 0.4641 0.034 Uiso 1 1 calc R
H36B H 0.2293 0.4125 0.4093 0.034 Uiso 1 1 calc R
H36C H 0.1604 0.3738 0.4287 0.034 Uiso 1 1 calc R
C37A C 0.13195(13) 0.48465(7) 0.33181(11) 0.0256(4) Uani 1 1 d .
H37A H 0.1361 0.5084 0.3740 0.038 Uiso 1 1 calc R
H37B H 0.0891 0.4976 0.2887 0.038 Uiso 1 1 calc R
H37C H 0.1871 0.4825 0.3191 0.038 Uiso 1 1 calc R
C38A C 0.02033(12) 0.43354(8) 0.37366(11) 0.0262(4) Uani 1 1 d .
H38A H 0.0251 0.4562 0.4171 0.039 Uiso 1 1 calc R
H38B H 0.0034 0.3987 0.3857 0.039 Uiso 1 1 calc R
H38C H -0.0225 0.4475 0.3314 0.039 Uiso 1 1 calc R
Sn1B Sn 0.521621(7) 0.097626(4) 0.244359(6) 0.01478(4) Uani 1 1 d .
O1B O 0.41210(8) 0.04549(5) 0.19137(7) 0.0170(2) Uani 1 1 d .
O2B O 0.66532(8) 0.10546(5) 0.27463(7) 0.0169(2) Uani 1 1 d .
N1B N 0.39934(9) 0.14135(6) 0.24050(8) 0.0164(3) Uani 1 1 d .
N2B N 0.55546(9) 0.17514(6) 0.30123(8) 0.0166(3) Uani 1 1 d .
C1B C 0.33631(11) 0.06546(7) 0.17904(9) 0.0166(3) Uani 1 1 d .
C2B C 0.32446(11) 0.11681(7) 0.20448(10) 0.0165(3) Uani 1 1 d .
C3B C 0.24412(11) 0.14042(7) 0.19027(10) 0.0188(4) Uani 1 1 d .
H3BA H 0.2388 0.1748 0.2072 0.023 Uiso 1 1 calc R
C4B C 0.17291(11) 0.11416(7) 0.15201(10) 0.0174(3) Uani 1 1 d .
C5B C 0.18446(11) 0.06336(7) 0.12739(9) 0.0174(3) Uani 1 1 d .
H5BA H 0.1355 0.0451 0.1011 0.021 Uiso 1 1 calc R
C6B C 0.26202(11) 0.03835(7) 0.13893(9) 0.0157(3) Uani 1 1 d .
C7B C 0.08577(11) 0.14075(7) 0.13240(10) 0.0204(4) Uani 1 1 d .
C8B C 0.07067(12) 0.17094(8) 0.20013(11) 0.0258(4) Uani 1 1 d .
H8BA H 0.0708 0.1467 0.2411 0.039 Uiso 1 1 calc R
H8BB H 0.0157 0.1887 0.1861 0.039 Uiso 1 1 calc R
H8BC H 0.1160 0.1966 0.2162 0.039 Uiso 1 1 calc R
C9B C 0.08366(12) 0.17897(8) 0.06783(11) 0.0263(4) Uani 1 1 d .
H9BA H 0.1302 0.2040 0.0826 0.039 Uiso 1 1 calc R
H9BB H 0.0293 0.1975 0.0561 0.039 Uiso 1 1 calc R
H9BC H 0.0902 0.1598 0.0238 0.039 Uiso 1 1 calc R
C10B C 0.01254(12) 0.10198(8) 0.10818(13) 0.0294(5) Uani 1 1 d .
H10D H 0.0153 0.0761 0.1475 0.044 Uiso 1 1 calc R
H10E H 0.0173 0.0847 0.0621 0.044 Uiso 1 1 calc R
H10F H -0.0418 0.1205 0.0994 0.044 Uiso 1 1 calc R
C11B C 0.26979(11) -0.01675(7) 0.10999(10) 0.0176(3) Uani 1 1 d .
C12B C 0.32840(12) -0.01755(7) 0.05566(10) 0.0216(4) Uani 1 1 d .
H12D H 0.3849 -0.0050 0.0813 0.032 Uiso 1 1 calc R
H12E H 0.3047 0.0049 0.0129 0.032 Uiso 1 1 calc R
H12F H 0.3329 -0.0531 0.0382 0.032 Uiso 1 1 calc R
C13B C 0.30560(13) -0.05301(7) 0.17631(11) 0.0236(4) Uani 1 1 d .
H13D H 0.3626 -0.0413 0.2022 0.035 Uiso 1 1 calc R
H13E H 0.3088 -0.0885 0.1580 0.035 Uiso 1 1 calc R
H13F H 0.2683 -0.0523 0.2109 0.035 Uiso 1 1 calc R
C14B C 0.18346(12) -0.03885(7) 0.06827(11) 0.0235(4) Uani 1 1 d .
H14D H 0.1581 -0.0161 0.0264 0.035 Uiso 1 1 calc R
H14E H 0.1457 -0.0410 0.1024 0.035 Uiso 1 1 calc R
H14F H 0.1915 -0.0736 0.0494 0.035 Uiso 1 1 calc R
C15B C 0.40804(11) 0.18844(7) 0.26639(10) 0.0191(4) Uani 1 1 d .
H15B H 0.3600 0.2102 0.2632 0.023 Uiso 1 1 calc R
C16B C 0.49194(11) 0.20650(7) 0.29981(10) 0.0184(4) Uani 1 1 d .
H16B H 0.5012 0.2404 0.3204 0.022 Uiso 1 1 calc R
C17B C 0.69616(11) 0.14647(7) 0.31386(10) 0.0169(3) Uani 1 1 d .
C18B C 0.64093(11) 0.18486(7) 0.33204(9) 0.0165(3) Uani 1 1 d .
C19B C 0.67160(11) 0.22740(7) 0.37834(9) 0.0165(3) Uani 1 1 d .
H19B H 0.6327 0.2515 0.3905 0.020 Uiso 1 1 calc R
C20B C 0.75727(11) 0.23434(7) 0.40606(10) 0.0173(3) Uani 1 1 d .
C21B C 0.81255(11) 0.19774(7) 0.38452(10) 0.0188(4) Uani 1 1 d .
H21B H 0.8720 0.2031 0.4021 0.023 Uiso 1 1 calc R
C22B C 0.78634(11) 0.15513(7) 0.34014(10) 0.0182(3) Uani 1 1 d .
C23B C 0.79611(11) 0.27833(7) 0.45919(10) 0.0176(3) Uani 1 1 d .
C24B C 0.72809(11) 0.31373(7) 0.47756(10) 0.0217(4) Uani 1 1 d .
H24D H 0.6904 0.2932 0.5006 0.033 Uiso 1 1 calc R
H24E H 0.6949 0.3297 0.4316 0.033 Uiso 1 1 calc R
H24F H 0.7555 0.3409 0.5122 0.033 Uiso 1 1 calc R
C25B C 0.85449(12) 0.31168(7) 0.42336(11) 0.0225(4) Uani 1 1 d .
H25D H 0.8216 0.3259 0.3760 0.034 Uiso 1 1 calc R
H25E H 0.9008 0.2902 0.4143 0.034 Uiso 1 1 calc R
H25F H 0.8782 0.3402 0.4570 0.034 Uiso 1 1 calc R
C26B C 0.84934(12) 0.25491(7) 0.53235(10) 0.0226(4) Uani 1 1 d .
H26D H 0.8137 0.2316 0.5538 0.034 Uiso 1 1 calc R
H26E H 0.8711 0.2829 0.5677 0.034 Uiso 1 1 calc R
H26F H 0.8971 0.2353 0.5220 0.034 Uiso 1 1 calc R
C27B C 0.84971(12) 0.11786(7) 0.31739(11) 0.0213(4) Uani 1 1 d .
C28B C 0.94190(12) 0.13336(9) 0.35135(13) 0.0306(5) Uani 1 1 d .
H28D H 0.9522 0.1682 0.3343 0.046 Uiso 1 1 calc R
H28E H 0.9801 0.1086 0.3356 0.046 Uiso 1 1 calc R
H28F H 0.9525 0.1332 0.4059 0.046 Uiso 1 1 calc R
C29B C 0.83751(13) 0.06240(8) 0.34434(12) 0.0267(4) Uani 1 1 d .
H29D H 0.8440 0.0626 0.3985 0.040 Uiso 1 1 calc R
H29E H 0.8802 0.0394 0.3319 0.040 Uiso 1 1 calc R
H29F H 0.7805 0.0500 0.3198 0.040 Uiso 1 1 calc R
C30B C 0.83540(13) 0.11847(8) 0.23199(11) 0.0262(4) Uani 1 1 d .
H30D H 0.8424 0.1539 0.2152 0.039 Uiso 1 1 calc R
H30E H 0.7778 0.1063 0.2090 0.039 Uiso 1 1 calc R
H30F H 0.8769 0.0956 0.2173 0.039 Uiso 1 1 calc R
C31B C 0.53626(11) 0.04680(7) 0.34234(10) 0.0190(4) Uani 1 1 d .
C32B C 0.59638(12) 0.07065(8) 0.41099(10) 0.0255(4) Uani 1 1 d .
H32D H 0.6006 0.0476 0.4539 0.038 Uiso 1 1 calc R
H32E H 0.5743 0.1044 0.4217 0.038 Uiso 1 1 calc R
H32F H 0.6528 0.0752 0.4013 0.038 Uiso 1 1 calc R
C33B C 0.57299(14) -0.00454(8) 0.32219(12) 0.0284(4) Uani 1 1 d .
H33D H 0.5807 -0.0285 0.3645 0.043 Uiso 1 1 calc R
H33E H 0.6280 0.0019 0.3106 0.043 Uiso 1 1 calc R
H33F H 0.5338 -0.0198 0.2787 0.043 Uiso 1 1 calc R
C34B C 0.45016(12) 0.03698(8) 0.35961(10) 0.0238(4) Uani 1 1 d .
H34D H 0.4575 0.0139 0.4029 0.036 Uiso 1 1 calc R
H34E H 0.4119 0.0207 0.3164 0.036 Uiso 1 1 calc R
H34F H 0.4258 0.0700 0.3706 0.036 Uiso 1 1 calc R
C35B C 0.53187(12) 0.11616(7) 0.13053(10) 0.0196(4) Uani 1 1 d .
C36B C 0.44400(12) 0.12414(8) 0.07859(10) 0.0238(4) Uani 1 1 d .
H36D H 0.4502 0.1351 0.0294 0.036 Uiso 1 1 calc R
H36E H 0.4133 0.1509 0.0993 0.036 Uiso 1 1 calc R
H36F H 0.4121 0.0915 0.0738 0.036 Uiso 1 1 calc R
C37B C 0.57651(14) 0.07077(8) 0.10262(11) 0.0292(4) Uani 1 1 d .
H37D H 0.5834 0.0785 0.0525 0.044 Uiso 1 1 calc R
H37E H 0.5423 0.0393 0.1011 0.044 Uiso 1 1 calc R
H37F H 0.6325 0.0654 0.1365 0.044 Uiso 1 1 calc R
C38B C 0.58323(13) 0.16593(8) 0.13208(11) 0.0255(4) Uani 1 1 d .
H38D H 0.5885 0.1741 0.0815 0.038 Uiso 1 1 calc R
H38E H 0.6399 0.1612 0.1649 0.038 Uiso 1 1 calc R
H38F H 0.5543 0.1945 0.1508 0.038 Uiso 1 1 calc R

loop_
_atom_site_aniso_label
_atom_site_aniso_U_11
_atom_site_aniso_U_22
_atom_site_aniso_U_33
_atom_site_aniso_U_23
_atom_site_aniso_U_13
_atom_site_aniso_U_12
Sn1A 0.01334(6) 0.01558(7) 0.01537(6) 0.00110(4) 0.00334(4) -0.00077(4)
O1A 0.0132(6) 0.0204(6) 0.0212(6) 0.0029(5) 0.0018(5) -0.0019(5)
O2A 0.0155(6) 0.0176(6) 0.0223(6) 0.0052(5) 0.0056(5) 0.0007(5)
N1A 0.0135(7) 0.0196(7) 0.0173(7) 0.0000(6) 0.0024(6) 0.0002(5)
N2A 0.0138(7) 0.0193(7) 0.0171(7) -0.0003(6) 0.0041(6) -0.0007(5)
C1A 0.0162(9) 0.0217(9) 0.0156(8) -0.0004(7) 0.0027(7) -0.0008(7)
C2A 0.0140(8) 0.0181(8) 0.0179(8) -0.0003(7) 0.0036(6) 0.0002(6)
C3A 0.0193(9) 0.0176(9) 0.0188(8) 0.0009(7) 0.0056(7) -0.0015(7)
C4A 0.0141(8) 0.0209(9) 0.0167(8) -0.0043(7) 0.0035(6) -0.0030(7)
C5A 0.0168(9) 0.0215(9) 0.0181(8) -0.0004(7) 0.0016(7) 0.0016(7)
C6A 0.0179(9) 0.0182(9) 0.0164(8) 0.0003(7) 0.0029(7) -0.0009(7)
C7A 0.0127(8) 0.0223(9) 0.0200(9) -0.0022(7) 0.0025(7) -0.0016(7)
C8A 0.0189(9) 0.0264(10) 0.0315(10) -0.0100(8) 0.0046(8) -0.0028(7)
C9A 0.0138(9) 0.0228(10) 0.0289(10) -0.0033(8) 0.0036(7) -0.0008(7)
C10A 0.0188(9) 0.0289(10) 0.0273(10) 0.0034(8) 0.0053(8) -0.0047(7)
C11A 0.0175(9) 0.0200(9) 0.0255(9) 0.0050(7) 0.0015(7) 0.0000(7)
C12A 0.0301(11) 0.0298(11) 0.0246(10) 0.0089(8) 0.0064(8) 0.0010(8)
C13A 0.0321(11) 0.0196(10) 0.0355(11) -0.0013(8) 0.0082(9) -0.0036(8)
C14A 0.0217(10) 0.0258(11) 0.0516(14) 0.0149(10) -0.0011(9) 0.0001(8)
C15A 0.0156(8) 0.0185(9) 0.0233(9) 0.0002(7) 0.0055(7) -0.0024(7)
C16A 0.0191(9) 0.0165(8) 0.0210(9) 0.0027(7) 0.0050(7) 0.0004(7)
C17A 0.0161(8) 0.0149(8) 0.0168(8) -0.0012(6) 0.0060(7) 0.0011(6)
C18A 0.0155(8) 0.0168(8) 0.0191(8) 0.0005(7) 0.0050(7) -0.0008(6)
C19A 0.0173(9) 0.0175(8) 0.0205(9) 0.0018(7) 0.0066(7) -0.0004(6)
C20A 0.0177(9) 0.0160(8) 0.0175(8) -0.0002(7) 0.0043(7) 0.0016(6)
C21A 0.0146(8) 0.0181(8) 0.0187(8) -0.0014(7) 0.0045(7) 0.0025(6)
C22A 0.0146(8) 0.0165(8) 0.0176(8) -0.0014(6) 0.0062(7) 0.0002(6)
C23A 0.0194(9) 0.0193(9) 0.0199(9) 0.0033(7) 0.0033(7) 0.0014(7)
C24A 0.0280(11) 0.0284(11) 0.0430(12) 0.0182(10) 0.0034(9) -0.0010(8)
C25A 0.0356(11) 0.0290(11) 0.0199(9) 0.0018(8) 0.0070(8) 0.0072(8)
C26A 0.0306(11) 0.0244(10) 0.0222(9) 0.0039(8) 0.0056(8) 0.0100(8)
C27A 0.0145(8) 0.0177(8) 0.0209(9) 0.0000(7) 0.0061(7) -0.0011(6)
C28A 0.0196(9) 0.0170(9) 0.0278(10) -0.0016(7) 0.0074(7) -0.0008(7)
C29A 0.0196(9) 0.0256(10) 0.0233(9) 0.0018(8) 0.0094(7) -0.0016(7)
C30A 0.0154(8) 0.0204(9) 0.0253(9) -0.0010(7) 0.0055(7) -0.0013(7)
C31A 0.0228(9) 0.0235(9) 0.0178(9) -0.0026(7) 0.0069(7) -0.0011(7)
C32A 0.0306(12) 0.0604(16) 0.0220(10) -0.0124(10) 0.0038(9) -0.0046(10)
C33A 0.0391(12) 0.0256(10) 0.0256(10) 0.0051(8) 0.0164(9) 0.0029(8)
C34A 0.0503(13) 0.0228(10) 0.0237(10) -0.0021(8) 0.0150(9) 0.0039(9)
C35A 0.0179(9) 0.0191(9) 0.0174(8) -0.0013(7) 0.0045(7) 0.0010(7)
C36A 0.0240(10) 0.0275(10) 0.0159(9) -0.0012(7) 0.0036(7) 0.0022(7)
C37A 0.0310(11) 0.0210(10) 0.0239(10) -0.0017(8) 0.0047(8) -0.0025(8)
C38A 0.0217(10) 0.0357(11) 0.0230(10) -0.0047(8) 0.0087(8) 0.0020(8)
Sn1B 0.01536(6) 0.01396(6) 0.01544(6) -0.00068(4) 0.00453(5) 0.00045(4)
O1B 0.0170(6) 0.0158(6) 0.0185(6) -0.0008(5) 0.0046(5) 0.0010(5)
O2B 0.0146(6) 0.0159(6) 0.0207(6) -0.0020(5) 0.0051(5) 0.0007(5)
N1B 0.0149(7) 0.0181(7) 0.0157(7) -0.0010(6) 0.0028(6) -0.0002(5)
N2B 0.0175(7) 0.0169(7) 0.0167(7) -0.0003(6) 0.0065(6) 0.0001(5)
C1B 0.0186(9) 0.0175(9) 0.0148(8) 0.0016(6) 0.0061(7) 0.0002(6)
C2B 0.0155(8) 0.0189(9) 0.0153(8) -0.0013(6) 0.0041(7) -0.0007(6)
C3B 0.0197(9) 0.0177(9) 0.0194(9) -0.0029(7) 0.0051(7) 0.0015(7)
C4B 0.0157(9) 0.0195(9) 0.0177(8) -0.0003(7) 0.0052(7) 0.0018(6)
C5B 0.0177(9) 0.0189(9) 0.0155(8) 0.0004(7) 0.0041(7) -0.0021(6)
C6B 0.0181(8) 0.0165(8) 0.0136(8) 0.0009(6) 0.0058(6) 0.0010(6)
C7B 0.0151(9) 0.0219(9) 0.0233(9) -0.0026(7) 0.0030(7) 0.0025(7)
C8B 0.0224(10) 0.0291(10) 0.0268(10) -0.0037(8) 0.0077(8) 0.0054(8)
C9B 0.0237(10) 0.0281(10) 0.0261(10) 0.0018(8) 0.0042(8) 0.0074(8)
C10B 0.0158(9) 0.0271(10) 0.0438(12) -0.0081(9) 0.0039(9) 0.0010(7)
C11B 0.0194(9) 0.0150(8) 0.0189(8) -0.0008(7) 0.0058(7) -0.0004(6)
C12B 0.0224(9) 0.0213(9) 0.0223(9) -0.0046(7) 0.0075(7) -0.0005(7)
C13B 0.0295(10) 0.0170(9) 0.0245(9) 0.0027(7) 0.0066(8) 0.0013(7)
C14B 0.0215(9) 0.0180(9) 0.0311(10) -0.0048(8) 0.0065(8) -0.0026(7)
C15B 0.0180(9) 0.0190(9) 0.0198(9) -0.0018(7) 0.0036(7) 0.0027(7)
C16B 0.0187(9) 0.0155(8) 0.0214(9) -0.0032(7) 0.0054(7) -0.0003(7)
C17B 0.0185(9) 0.0159(8) 0.0170(8) 0.0011(6) 0.0058(7) 0.0000(6)
C18B 0.0153(8) 0.0170(8) 0.0175(8) 0.0016(7) 0.0043(7) 0.0005(6)
C19B 0.0177(8) 0.0151(8) 0.0175(8) 0.0009(6) 0.0056(7) 0.0028(6)
C20B 0.0180(9) 0.0168(8) 0.0172(8) 0.0016(7) 0.0046(7) -0.0006(6)
C21B 0.0139(8) 0.0211(9) 0.0215(9) 0.0001(7) 0.0044(7) 0.0005(7)
C22B 0.0171(9) 0.0193(9) 0.0190(9) 0.0006(7) 0.0060(7) 0.0013(7)
C23B 0.0161(8) 0.0172(8) 0.0185(8) -0.0013(7) 0.0020(7) -0.0002(6)
C24B 0.0197(9) 0.0212(9) 0.0235(9) -0.0057(7) 0.0036(7) 0.0002(7)
C25B 0.0207(9) 0.0215(9) 0.0255(9) -0.0015(7) 0.0061(7) -0.0024(7)
C26B 0.0199(9) 0.0247(10) 0.0211(9) -0.0007(7) 0.0010(7) -0.0011(7)
C27B 0.0193(9) 0.0205(9) 0.0253(10) -0.0027(7) 0.0075(7) 0.0027(7)
C28B 0.0178(10) 0.0322(11) 0.0420(12) -0.0090(9) 0.0077(9) 0.0056(8)
C29B 0.0259(10) 0.0232(10) 0.0318(11) 0.0013(8) 0.0088(8) 0.0070(8)
C30B 0.0260(10) 0.0284(10) 0.0276(10) -0.0023(8) 0.0128(8) 0.0045(8)
C31B 0.0213(9) 0.0178(9) 0.0179(8) 0.0016(7) 0.0047(7) 0.0009(7)
C32B 0.0259(10) 0.0299(11) 0.0188(9) 0.0037(8) 0.0018(8) -0.0035(8)
C33B 0.0354(11) 0.0207(10) 0.0312(11) 0.0045(8) 0.0119(9) 0.0071(8)
C34B 0.0259(10) 0.0257(10) 0.0203(9) 0.0023(7) 0.0066(8) -0.0036(8)
C35B 0.0236(9) 0.0187(9) 0.0179(9) 0.0006(7) 0.0077(7) -0.0022(7)
C36B 0.0267(10) 0.0271(10) 0.0172(9) 0.0041(7) 0.0046(7) -0.0043(8)
C37B 0.0388(12) 0.0286(11) 0.0239(10) -0.0014(8) 0.0148(9) 0.0048(9)
C38B 0.0277(10) 0.0262(10) 0.0227(9) 0.0031(8) 0.0064(8) -0.0070(8)

loop_
_atom_type_symbol
_atom_type_description
_atom_type_scat_dispersion_real
_atom_type_scat_dispersion_imag
_atom_type_scat_source
C C 0.0033 0.0016 'International Tables Vol C Tables 4.2.6.8 and 6.1.1.4'
H H 0.0000 0.0000 'International Tables Vol C Tables 4.2.6.8 and 6.1.1.4'
N N 0.0061 0.0033 'International Tables Vol C Tables 4.2.6.8 and 6.1.1.4'
O O 0.0106 0.0060 'International Tables Vol C Tables 4.2.6.8 and 6.1.1.4'
Sn Sn -0.6537 1.4246 'International Tables Vol C Tables 4.2.6.8 and 6.1.1.4'

loop_
_geom_angle_atom_site_label_1
_geom_angle_atom_site_label_2
_geom_angle_atom_site_label_3
_geom_angle
C31A Sn1A C35A 152.94(7)
C31A Sn1A O1A 87.61(6)
C35A Sn1A O1A 85.71(6)
C31A Sn1A N2A 102.19(6)
C35A Sn1A N2A 98.81(6)
O1A Sn1A N2A 143.16(5)
C31A Sn1A O2A 83.77(6)
C35A Sn1A O2A 86.94(6)
O1A Sn1A O2A 145.32(4)
N2A Sn1A O2A 71.49(5)
C31A Sn1A N1A 100.11(6)
C35A Sn1A N1A 102.63(6)
O1A Sn1A N1A 71.89(5)
N2A Sn1A N1A 71.45(5)
O2A Sn1A N1A 142.72(5)
C1A O1A Sn1A 117.15(11)
C17A O2A Sn1A 116.75(11)
C15A N1A C2A 126.84(15)
C15A N1A Sn1A 116.55(11)
C2A N1A Sn1A 116.59(11)
C16A N2A C18A 126.91(16)
C16A N2A Sn1A 116.24(12)
C18A N2A Sn1A 116.77(11)
O1A C1A C2A 119.85(15)
O1A C1A C6A 122.57(16)
C2A C1A C6A 117.58(16)
N1A C2A C3A 124.20(16)
N1A C2A C1A 114.17(15)
C3A C2A C1A 121.63(16)
C4A C3A C2A 121.01(17)
C3A C4A C5A 117.21(16)
C3A C4A C7A 121.38(16)
C5A C4A C7A 121.34(16)
C6A C5A C4A 124.73(16)
C5A C6A C1A 117.81(16)
C5A C6A C11A 122.13(16)
C1A C6A C11A 120.03(15)
C9A C7A C4A 112.01(15)
C9A C7A C8A 109.14(15)
C4A C7A C8A 108.30(15)
C9A C7A C10A 107.88(15)
C4A C7A C10A 111.07(14)
C8A C7A C10A 108.36(16)
C13A C11A C12A 109.91(16)
C13A C11A C14A 107.97(17)
C12A C11A C14A 107.07(16)
C13A C11A C6A 108.85(15)
C12A C11A C6A 111.23(16)
C14A C11A C6A 111.74(15)
N1A C15A C16A 117.71(16)
N2A C16A C15A 118.00(16)
O2A C17A C18A 120.23(15)
O2A C17A C22A 122.28(16)
C18A C17A C22A 117.48(15)
N2A C18A C19A 123.81(16)
N2A C18A C17A 114.05(15)
C19A C18A C17A 122.05(16)
C20A C19A C18A 120.68(16)
C19A C20A C21A 117.44(16)
C19A C20A C23A 122.23(16)
C21A C20A C23A 120.27(15)
C22A C21A C20A 124.58(16)
C21A C22A C17A 117.68(16)
C21A C22A C27A 123.20(15)
C17A C22A C27A 119.12(15)
C24A C23A C26A 107.28(16)
C24A C23A C20A 112.03(15)
C26A C23A C20A 110.29(15)
C24A C23A C25A 108.72(17)
C26A C23A C25A 109.87(15)
C20A C23A C25A 108.62(15)
C30A C27A C22A 112.52(15)
C30A C27A C29A 107.52(14)
C22A C27A C29A 108.65(14)
C30A C27A C28A 106.82(14)
C22A C27A C28A 111.46(14)
C29A C27A C28A 109.79(15)
C33A C31A C34A 110.23(16)
C33A C31A C32A 109.93(17)
C34A C31A C32A 108.81(17)
C33A C31A Sn1A 108.00(12)
C34A C31A Sn1A 108.74(12)
C32A C31A Sn1A 111.13(13)
C36A C35A C38A 109.15(15)
C36A C35A C37A 109.83(15)
C38A C35A C37A 110.06(16)
C36A C35A Sn1A 111.73(12)
C38A C35A Sn1A 108.85(12)
C37A C35A Sn1A 107.19(12)
C31B Sn1B C35B 153.76(7)
C31B Sn1B O1B 85.43(6)
C35B Sn1B O1B 86.96(6)
C31B Sn1B N2B 100.23(6)
C35B Sn1B N2B 100.74(6)
O1B Sn1B N2B 143.69(5)
C31B Sn1B N1B 104.04(6)
C35B Sn1B N1B 97.36(6)
O1B Sn1B N1B 72.00(5)
N2B Sn1B N1B 71.84(5)
C31B Sn1B O2B 87.06(6)
C35B Sn1B O2B 84.69(6)
O1B Sn1B O2B 144.54(4)
N2B Sn1B O2B 71.77(5)
N1B Sn1B O2B 143.28(5)
C1B O1B Sn1B 116.91(11)
C17B O2B Sn1B 116.13(11)
C15B N1B C2B 127.35(15)
C15B N1B Sn1B 115.84(11)
C2B N1B Sn1B 116.49(11)
C16B N2B C18B 127.00(15)
C16B N2B Sn1B 115.82(12)
C18B N2B Sn1B 117.16(11)
O1B C1B C2B 120.23(15)
O1B C1B C6B 122.56(16)
C2B C1B C6B 117.19(15)
N1B C2B C3B 123.86(16)
N1B C2B C1B 114.03(15)
C3B C2B C1B 122.04(16)
C4B C3B C2B 120.55(17)
C3B C4B C5B 117.43(16)
C3B C4B C7B 120.84(16)
C5B C4B C7B 121.59(16)
C6B C5B C4B 124.61(16)
C5B C6B C1B 118.16(16)
C5B C6B C11B 121.72(15)
C1B C6B C11B 120.12(15)
C4B C7B C10B 112.49(15)
C4B C7B C9B 108.45(15)
C10B C7B C9B 108.61(16)
C4B C7B C8B 110.53(15)
C10B C7B C8B 107.61(16)
C9B C7B C8B 109.09(16)
C6B C11B C14B 112.16(14)
C6B C11B C12B 110.80(14)
C14B C11B C12B 107.39(15)
C6B C11B C13B 109.38(14)
C14B C11B C13B 107.35(15)
C12B C11B C13B 109.67(15)
N1B C15B C16B 118.09(16)
N2B C16B C15B 118.13(16)
O2B C17B C18B 120.75(15)
O2B C17B C22B 122.12(16)
C18B C17B C22B 117.13(15)
N2B C18B C19B 124.22(16)
N2B C18B C17B 113.53(15)
C19B C18B C17B 122.23(16)
C20B C19B C18B 120.48(16)
C19B C20B C21B 117.31(16)
C19B C20B C23B 123.98(16)
C21B C20B C23B 118.70(15)
C22B C21B C20B 124.83(16)
C21B C22B C17B 117.84(16)
C21B C22B C27B 122.07(16)
C17B C22B C27B 120.08(16)
C24B C23B C20B 112.07(14)
C24B C23B C25B 108.19(15)
C20B C23B C25B 109.76(14)
C24B C23B C26B 108.71(15)
C20B C23B C26B 109.22(14)
C25B C23B C26B 108.83(14)
C28B C27B C22B 112.11(15)
C28B C27B C30B 108.05(16)
C22B C27B C30B 109.13(15)
C28B C27B C29B 107.37(16)
C22B C27B C29B 110.20(15)
C30B C27B C29B 109.95(16)
C34B C31B C32B 109.03(15)
C34B C31B C33B 109.62(16)
C32B C31B C33B 109.91(16)
C34B C31B Sn1B 110.32(12)
C32B C31B Sn1B 111.32(12)
C33B C31B Sn1B 106.60(12)
C38B C35B C36B 108.72(15)
C38B C35B C37B 110.44(17)
C36B C35B C37B 109.68(16)
C38B C35B Sn1B 109.31(12)
C36B C35B Sn1B 110.85(12)
C37B C35B Sn1B 107.84(12)

loop_
_geom_bond_atom_site_label_1
_geom_bond_atom_site_label_2
_geom_bond_distance
Sn1A C31A 2.1992(18)
Sn1A C35A 2.2001(17)
Sn1A O1A 2.2488(12)
Sn1A N2A 2.2628(15)
Sn1A O2A 2.2669(12)
Sn1A N1A 2.2679(14)
O1A C1A 1.303(2)
O2A C17A 1.293(2)
N1A C15A 1.297(2)
N1A C2A 1.382(2)
N2A C16A 1.306(2)
N2A C18A 1.384(2)
C1A C2A 1.433(2)
C1A C6A 1.434(2)
C2A C3A 1.408(2)
C3A C4A 1.369(2)
C4A C5A 1.420(3)
C4A C7A 1.532(2)
C5A C6A 1.385(2)
C6A C11A 1.537(2)
C7A C9A 1.531(2)
C7A C8A 1.538(2)
C7A C10A 1.539(3)
C11A C13A 1.534(3)
C11A C12A 1.535(3)
C11A C14A 1.535(3)
C15A C16A 1.429(2)
C17A C18A 1.427(2)
C17A C22A 1.443(2)
C18A C19A 1.405(2)
C19A C20A 1.370(2)
C20A C21A 1.424(2)
C20A C23A 1.533(2)
C21A C22A 1.381(2)
C22A C27A 1.536(2)
C23A C24A 1.526(3)
C23A C26A 1.531(3)
C23A C25A 1.540(3)
C27A C30A 1.532(2)
C27A C29A 1.540(2)
C27A C28A 1.543(2)
C31A C33A 1.524(3)
C31A C34A 1.527(3)
C31A C32A 1.528(3)
C35A C36A 1.527(2)
C35A C38A 1.529(3)
C35A C37A 1.530(3)
Sn1B C31B 2.2003(18)
Sn1B C35B 2.2009(18)
Sn1B O1B 2.2544(12)
Sn1B N2B 2.2626(14)
Sn1B N1B 2.2668(14)
Sn1B O2B 2.2707(12)
O1B C1B 1.301(2)
O2B C17B 1.311(2)
N1B C15B 1.300(2)
N1B C2B 1.389(2)
N2B C16B 1.305(2)
N2B C18B 1.389(2)
C1B C2B 1.433(2)
C1B C6B 1.435(2)
C2B C3B 1.404(2)
C3B C4B 1.378(2)
C4B C5B 1.413(2)
C4B C7B 1.533(2)
C5B C6B 1.383(2)
C6B C11B 1.533(2)
C7B C10B 1.534(3)
C7B C9B 1.541(3)
C7B C8B 1.542(3)
C11B C14B 1.536(2)
C11B C12B 1.539(2)
C11B C13B 1.539(2)
C15B C16B 1.430(2)
C17B C18B 1.428(2)
C17B C22B 1.443(2)
C18B C19B 1.406(2)
C19B C20B 1.372(2)
C20B C21B 1.422(2)
C20B C23B 1.533(2)
C21B C22B 1.375(3)
C22B C27B 1.537(2)
C23B C24B 1.531(2)
C23B C25B 1.541(2)
C23B C26B 1.541(2)
C27B C28B 1.529(3)
C27B C30B 1.538(3)
C27B C29B 1.542(3)
C31B C34B 1.526(3)
C31B C32B 1.530(2)
C31B C33B 1.533(3)
C35B C38B 1.526(2)
C35B C36B 1.528(3)
C35B C37B 1.529(3)
